data_4101036
_journal_name_full 'Journal of the American Chemical Society'
_journal_paper_doi 10.1021/ja056408j
_journal_year 2006
_chemical_formula_sum 'C41 H63 N4 Nb O'
_chemical_formula_weight 720.86
_chemical_name_common (tBu(O)CN)Nb(N[t-Bu]Ar)3
_space_group_IT_number 14
_symmetry_cell_setting monoclinic
_symmetry_space_group_name_Hall '-P 2yn'
_symmetry_space_group_name_H-M 'P 1 21/n 1'
_cell_angle_alpha 90.00
_cell_angle_beta 92.020(5)
_cell_angle_gamma 90.00
_cell_formula_units_Z 4
_cell_length_a 15.078(3)
_cell_length_b 13.465(2)
_cell_length_c 19.827(3)
_cell_measurement_temperature 100(2)
_cell_volume 4022.9(11)
_diffrn_ambient_temperature 100(2)
_exptl_crystal_density_diffrn 1.190
_cod_depositor_comments
;
The following automatic conversions were performed:
'_symmetry_cell_setting' value 'Monoclinic' changed to 'monoclinic'
according to '/home/saulius/struct/CIF-dictionaries/cif_core.dic'
dictionary named 'cif_core.dic' version 2.4.1 from 2010-06-29.

Automatic conversion script
Id: cif_fix_enum 1527 2010-12-29 10:47:43Z saulius 
;
_cod_original_sg_symbol_H-M 'P 21/n'
_cod_database_code 4101036

loop_
_symmetry_equiv_pos_as_xyz
'x, y, z'
'-x+1/2, y+1/2, -z+1/2'
'-x, -y, -z'
'x-1/2, -y-1/2, z-1/2'

loop_
_atom_site_label
_atom_site_type_symbol
_atom_site_fract_x
_atom_site_fract_y
_atom_site_fract_z
_atom_site_U_iso_or_equiv
_atom_site_adp_type
_atom_site_occupancy
_atom_site_symmetry_multiplicity
_atom_site_calc_flag
_atom_site_refinement_flags
_atom_site_disorder_assembly
_atom_site_disorder_group
Nb1 Nb 0.75619(3) 0.19678(3) 0.03289(2) 0.01460(12) Uani 1 1 d . . .
N1 N 0.7382(3) 0.0892(3) -0.0368(2) 0.0186(9) Uani 1 1 d . . .
O1 O 0.7499(3) -0.0159(3) 0.1635(2) 0.0330(10) Uani 1 1 d . . .
N2 N 0.6525(3) 0.2889(3) 0.0268(2) 0.0201(9) Uani 1 1 d . . .
N3 N 0.8738(3) 0.2640(4) 0.0180(2) 0.0210(9) Uani 1 1 d . . .
N4 N 0.7607(3) 0.1371(3) 0.1152(2) 0.0193(9) Uani 1 1 d . . .
C11 C 0.6869(4) 0.1203(4) -0.0970(3) 0.0204(10) Uani 1 1 d . . .
C12 C 0.7313(4) 0.1614(4) -0.1509(3) 0.0212(11) Uani 1 1 d . . .
H12A H 0.7940 0.1687 -0.1482 0.025 Uiso 1 1 calc R . .
C13 C 0.6829(4) 0.1920(5) -0.2096(3) 0.0262(12) Uani 1 1 d . . .
C14 C 0.5905(4) 0.1798(4) -0.2123(3) 0.0268(12) Uani 1 1 d . . .
H14A H 0.5579 0.1999 -0.2519 0.032 Uiso 1 1 calc R . .
C15 C 0.5447(4) 0.1396(5) -0.1591(3) 0.0282(13) Uani 1 1 d . . .
C16 C 0.5941(4) 0.1091(4) -0.1012(3) 0.0237(11) Uani 1 1 d . . .
H16A H 0.5644 0.0806 -0.0645 0.028 Uiso 1 1 calc R . .
C17 C 0.7556(4) -0.0211(4) -0.0317(3) 0.0242(11) Uani 1 1 d . . .
C18 C 0.7698(6) -0.0648(5) -0.1023(3) 0.051(2) Uani 1 1 d . . .
H18A H 0.8197 -0.0310 -0.1228 0.076 Uiso 1 1 calc R . .
H18B H 0.7160 -0.0553 -0.1307 0.076 Uiso 1 1 calc R . .
H18C H 0.7828 -0.1359 -0.0983 0.076 Uiso 1 1 calc R . .
C19 C 0.6771(5) -0.0731(5) 0.0008(4) 0.0413(17) Uani 1 1 d . . .
H19A H 0.6231 -0.0630 -0.0274 0.062 Uiso 1 1 calc R . .
H19B H 0.6686 -0.0452 0.0458 0.062 Uiso 1 1 calc R . .
H19C H 0.6894 -0.1444 0.0048 0.062 Uiso 1 1 calc R . .
C21 C 0.6682(4) 0.3802(4) -0.0115(3) 0.0219(11) Uani 1 1 d . . .
C22 C 0.6445(4) 0.3841(5) -0.0810(3) 0.0266(12) Uani 1 1 d . . .
H22A H 0.6187 0.3276 -0.1027 0.032 Uiso 1 1 calc R . .
C23 C 0.6590(4) 0.4705(5) -0.1183(3) 0.0305(13) Uani 1 1 d . . .
C24 C 0.6971(5) 0.5529(5) -0.0853(3) 0.0327(14) Uani 1 1 d . . .
H24A H 0.7061 0.6120 -0.1103 0.039 Uiso 1 1 calc R . .
C25 C 0.7226(4) 0.5513(4) -0.0165(3) 0.0285(12) Uani 1 1 d . . .
C26 C 0.7071(4) 0.4630(4) 0.0204(3) 0.0242(11) Uani 1 1 d . . .
H26A H 0.7233 0.4601 0.0671 0.029 Uiso 1 1 calc R . .
C27 C 0.5630(4) 0.2876(4) 0.0600(3) 0.0236(11) Uani 1 1 d . . .
C28 C 0.5588(4) 0.3656(5) 0.1157(3) 0.0353(15) Uani 1 1 d . . .
H28A H 0.6067 0.3536 0.1495 0.053 Uiso 1 1 calc R . .
H28B H 0.5014 0.3611 0.1373 0.053 Uiso 1 1 calc R . .
H28C H 0.5656 0.4319 0.0963 0.053 Uiso 1 1 calc R . .
C29 C 0.4881(4) 0.3059(6) 0.0066(3) 0.0370(15) Uani 1 1 d . . .
H29A H 0.4307 0.3041 0.0283 0.055 Uiso 1 1 calc R . .
H29B H 0.4897 0.2541 -0.0281 0.055 Uiso 1 1 calc R . .
H29C H 0.4963 0.3710 -0.0143 0.055 Uiso 1 1 calc R . .
C31 C 0.9025(4) 0.2678(4) -0.0513(3) 0.0227(11) Uani 1 1 d . . .
C32 C 0.9528(4) 0.1900(5) -0.0782(3) 0.0247(11) Uani 1 1 d . . .
H32A H 0.9673 0.1339 -0.0509 0.030 Uiso 1 1 calc R . .
C33 C 0.9817(4) 0.1940(5) -0.1447(3) 0.0278(12) Uani 1 1 d . . .
C34 C 0.9612(4) 0.2783(5) -0.1833(3) 0.0266(12) Uani 1 1 d . . .
H34A H 0.9811 0.2823 -0.2281 0.032 Uiso 1 1 calc R . .
C35 C 0.9116(4) 0.3575(5) -0.1574(3) 0.0282(12) Uani 1 1 d . . .
C36 C 0.8812(4) 0.3519(4) -0.0912(3) 0.0250(11) Uani 1 1 d . . .
H36A H 0.8467 0.4042 -0.0735 0.030 Uiso 1 1 calc R . .
C37 C 0.9441(4) 0.2919(6) 0.0704(3) 0.0350(15) Uani 1 1 d . . .
C38 C 0.9917(7) 0.1995(9) 0.0966(5) 0.089(4) Uani 1 1 d . . .
H38A H 1.0211 0.1666 0.0593 0.134 Uiso 1 1 calc R . .
H38B H 0.9486 0.1539 0.1158 0.134 Uiso 1 1 calc R . .
H38C H 1.0362 0.2182 0.1315 0.134 Uiso 1 1 calc R . .
C39 C 0.8989(4) 0.3429(5) 0.1290(3) 0.0356(15) Uani 1 1 d . . .
H39A H 0.8712 0.4048 0.1131 0.053 Uiso 1 1 calc R . .
H39B H 0.9431 0.3576 0.1650 0.053 Uiso 1 1 calc R . .
H39C H 0.8533 0.2988 0.1465 0.053 Uiso 1 1 calc R . .
C41 C 0.7550(4) 0.0742(4) 0.1706(3) 0.0223(11) Uani 1 1 d . . .
C42 C 0.7589(4) 0.1186(5) 0.2429(3) 0.0290(13) Uani 1 1 d . . .
C43 C 0.8572(6) 0.1161(7) 0.2677(4) 0.056(2) Uani 1 1 d . . .
H43A H 0.8626 0.1434 0.3135 0.084 Uiso 1 1 calc R . .
H43B H 0.8929 0.1560 0.2375 0.084 Uiso 1 1 calc R . .
H43C H 0.8786 0.0473 0.2680 0.084 Uiso 1 1 calc R . .
C44 C 0.7239(5) 0.2249(5) 0.2469(3) 0.0342(14) Uani 1 1 d . . .
H44A H 0.6614 0.2264 0.2314 0.051 Uiso 1 1 calc R . .
H44B H 0.7587 0.2682 0.2182 0.051 Uiso 1 1 calc R . .
H44C H 0.7290 0.2482 0.2937 0.051 Uiso 1 1 calc R . .
C45 C 0.7065(7) 0.0512(7) 0.2880(4) 0.064(3) Uani 1 1 d . . .
H45A H 0.6439 0.0515 0.2728 0.097 Uiso 1 1 calc R . .
H45B H 0.7118 0.0750 0.3346 0.097 Uiso 1 1 calc R . .
H45C H 0.7299 -0.0166 0.2856 0.097 Uiso 1 1 calc R . .
C110 C 0.8389(4) -0.0389(5) 0.0125(3) 0.0289(13) Uani 1 1 d . . .
H11A H 0.8897 -0.0066 -0.0079 0.043 Uiso 1 1 calc R . .
H11B H 0.8500 -0.1105 0.0162 0.043 Uiso 1 1 calc R . .
H11C H 0.8305 -0.0112 0.0575 0.043 Uiso 1 1 calc R . .
C131 C 0.7309(4) 0.2363(5) -0.2681(3) 0.0314(13) Uani 1 1 d . . .
H13A H 0.6879 0.2531 -0.3045 0.047 Uiso 1 1 calc R . .
H13B H 0.7736 0.1880 -0.2846 0.047 Uiso 1 1 calc R . .
H13C H 0.7624 0.2965 -0.2531 0.047 Uiso 1 1 calc R . .
C151 C 0.4456(4) 0.1237(6) -0.1642(3) 0.0356(15) Uani 1 1 d . . .
H15A H 0.4222 0.1489 -0.2076 0.053 Uiso 1 1 calc R . .
H15B H 0.4176 0.1592 -0.1274 0.053 Uiso 1 1 calc R . .
H15C H 0.4326 0.0525 -0.1608 0.053 Uiso 1 1 calc R . .
C210 C 0.5496(4) 0.1827(5) 0.0903(3) 0.0307(13) Uani 1 1 d . . .
H21A H 0.5965 0.1696 0.1247 0.046 Uiso 1 1 calc R . .
H21B H 0.5523 0.1328 0.0544 0.046 Uiso 1 1 calc R . .
H21C H 0.4916 0.1794 0.1110 0.046 Uiso 1 1 calc R . .
C231 C 0.6313(5) 0.4734(6) -0.1925(3) 0.0413(17) Uani 1 1 d . . .
H23A H 0.6463 0.5383 -0.2113 0.062 Uiso 1 1 calc R . .
H23B H 0.5671 0.4626 -0.1975 0.062 Uiso 1 1 calc R . .
H23C H 0.6625 0.4211 -0.2165 0.062 Uiso 1 1 calc R . .
C251 C 0.7617(5) 0.6415(4) 0.0177(3) 0.0360(15) Uani 1 1 d . . .
H25A H 0.7684 0.6945 -0.0156 0.054 Uiso 1 1 calc R . .
H25B H 0.8199 0.6248 0.0381 0.054 Uiso 1 1 calc R . .
H25C H 0.7223 0.6640 0.0528 0.054 Uiso 1 1 calc R . .
C311 C 1.0094(10) 0.3657(15) 0.0415(5) 0.163(10) Uani 1 1 d . . .
H31A H 0.9773 0.4249 0.0254 0.244 Uiso 1 1 calc R . .
H31B H 1.0396 0.3349 0.0038 0.244 Uiso 1 1 calc R . .
H31C H 1.0534 0.3849 0.0767 0.244 Uiso 1 1 calc R . .
C331 C 1.0343(4) 0.1119(5) -0.1730(3) 0.0312(13) Uani 1 1 d . . .
H33A H 1.0420 0.0593 -0.1391 0.047 Uiso 1 1 calc R . .
H33B H 1.0925 0.1369 -0.1853 0.047 Uiso 1 1 calc R . .
H33C H 1.0030 0.0851 -0.2131 0.047 Uiso 1 1 calc R . .
C351 C 0.8922(5) 0.4498(5) -0.2000(3) 0.0360(15) Uani 1 1 d . . .
H35A H 0.9181 0.4418 -0.2443 0.054 Uiso 1 1 calc R . .
H35B H 0.9182 0.5081 -0.1773 0.054 Uiso 1 1 calc R . .
H35C H 0.8279 0.4587 -0.2057 0.054 Uiso 1 1 calc R . .

loop_
_atom_site_aniso_label
_atom_site_aniso_U_11
_atom_site_aniso_U_22
_atom_site_aniso_U_33
_atom_site_aniso_U_23
_atom_site_aniso_U_13
_atom_site_aniso_U_12
Nb1 0.0182(2) 0.0133(2) 0.0121(2) 0.00005(17) -0.00239(14) 0.00109(18)
N1 0.028(2) 0.0149(19) 0.0125(19) 0.0014(16) -0.0012(16) 0.0044(18)
O1 0.053(3) 0.020(2) 0.026(2) 0.0023(17) 0.0003(19) -0.0048(19)
N2 0.021(2) 0.019(2) 0.021(2) 0.0033(17) 0.0017(17) 0.0022(17)
N3 0.017(2) 0.027(2) 0.018(2) -0.0020(18) -0.0028(17) -0.0037(18)
N4 0.027(2) 0.016(2) 0.014(2) 0.0028(16) -0.0033(17) 0.0005(17)
C11 0.026(3) 0.020(2) 0.014(2) -0.0020(19) -0.006(2) 0.004(2)
C12 0.032(3) 0.017(2) 0.015(2) -0.0024(19) -0.002(2) 0.002(2)
C13 0.034(3) 0.026(3) 0.018(2) -0.006(2) -0.005(2) -0.002(2)
C14 0.033(3) 0.028(3) 0.018(3) -0.003(2) -0.011(2) 0.001(2)
C15 0.026(3) 0.036(3) 0.022(3) -0.002(2) -0.010(2) 0.001(2)
C16 0.028(3) 0.026(3) 0.017(2) -0.001(2) -0.006(2) -0.004(2)
C17 0.032(3) 0.017(2) 0.022(3) -0.001(2) -0.009(2) 0.006(2)
C18 0.098(7) 0.030(3) 0.023(3) -0.010(3) -0.017(4) 0.028(4)
C19 0.039(4) 0.028(3) 0.055(4) 0.009(3) -0.015(3) -0.006(3)
C21 0.019(3) 0.021(3) 0.025(3) 0.000(2) -0.003(2) 0.007(2)
C22 0.027(3) 0.030(3) 0.023(3) -0.001(2) -0.002(2) 0.011(2)
C23 0.034(3) 0.036(3) 0.021(3) 0.000(2) -0.003(2) 0.012(3)
C24 0.043(4) 0.025(3) 0.031(3) 0.007(2) 0.005(3) 0.011(3)
C25 0.038(3) 0.019(3) 0.030(3) -0.001(2) 0.003(2) 0.006(2)
C26 0.024(3) 0.029(3) 0.019(3) 0.001(2) -0.004(2) 0.002(2)
C27 0.019(2) 0.026(3) 0.027(3) -0.001(2) -0.001(2) 0.004(2)
C28 0.032(3) 0.043(4) 0.031(3) -0.010(3) 0.006(3) 0.006(3)
C29 0.023(3) 0.049(4) 0.038(3) -0.005(3) -0.004(2) 0.005(3)
C31 0.017(2) 0.029(3) 0.022(3) -0.002(2) -0.004(2) -0.004(2)
C32 0.025(3) 0.029(3) 0.020(2) 0.000(2) -0.003(2) -0.001(2)
C33 0.019(3) 0.041(3) 0.024(3) 0.002(3) -0.002(2) -0.004(3)
C34 0.023(3) 0.035(3) 0.022(3) 0.001(2) 0.003(2) -0.004(2)
C35 0.031(3) 0.032(3) 0.022(3) 0.005(2) 0.001(2) -0.002(2)
C36 0.025(3) 0.026(3) 0.024(3) -0.003(2) -0.002(2) -0.003(2)
C37 0.025(3) 0.055(4) 0.024(3) -0.011(3) -0.002(2) -0.012(3)
C38 0.081(7) 0.119(9) 0.064(6) -0.063(6) -0.048(5) 0.074(7)
C39 0.034(3) 0.041(4) 0.031(3) -0.016(3) -0.010(3) 0.010(3)
C41 0.024(3) 0.026(3) 0.016(2) 0.002(2) -0.001(2) -0.003(2)
C42 0.039(3) 0.028(3) 0.020(3) 0.004(2) -0.003(2) 0.001(3)
C43 0.055(5) 0.065(6) 0.046(4) -0.021(4) -0.026(4) 0.021(4)
C44 0.048(4) 0.032(3) 0.022(3) -0.005(2) -0.003(3) 0.005(3)
C45 0.114(8) 0.053(5) 0.028(4) -0.002(3) 0.024(4) -0.031(5)
C110 0.033(3) 0.030(3) 0.023(3) 0.003(2) -0.004(2) 0.014(3)
C131 0.040(4) 0.034(3) 0.020(3) 0.004(2) -0.001(2) 0.001(3)
C151 0.027(3) 0.047(4) 0.032(3) 0.004(3) -0.013(3) -0.008(3)
C210 0.023(3) 0.038(4) 0.031(3) 0.002(3) -0.001(2) -0.003(3)
C231 0.053(4) 0.047(4) 0.024(3) 0.008(3) -0.002(3) 0.022(3)
C251 0.054(4) 0.019(3) 0.035(3) 0.005(2) 0.002(3) 0.000(3)
C311 0.154(13) 0.29(2) 0.042(6) -0.011(9) 0.000(7) -0.190(15)
C331 0.034(3) 0.040(4) 0.021(3) 0.002(2) 0.005(2) 0.008(3)
C351 0.050(4) 0.037(4) 0.022(3) 0.007(3) 0.004(3) 0.001(3)

loop_
_geom_bond_atom_site_label_1
_geom_bond_atom_site_label_2
_geom_bond_distance
_geom_bond_site_symmetry_2
_geom_bond_publ_flag
Nb1 N4 1.819(4) . ?
Nb1 N2 1.997(4) . ?
Nb1 N1 2.013(4) . ?
Nb1 N3 2.021(5) . ?
N1 C11 1.461(6) . ?
N1 C17 1.512(7) . ?
O1 C41 1.224(7) . ?
N2 C21 1.467(7) . ?
N2 C27 1.522(7) . ?
N3 C31 1.455(7) . ?
N3 C37 1.506(7) . ?
N4 C41 1.392(7) . ?
C11 C12 1.396(8) . ?
C11 C16 1.406(8) . ?
C12 C13 1.412(7) . ?
C13 C14 1.402(8) . ?
C13 C131 1.512(8) . ?
C14 C15 1.390(9) . ?
C15 C16 1.408(7) . ?
C15 C151 1.510(8) . ?
C17 C110 1.524(8) . ?
C17 C19 1.537(9) . ?
C17 C18 1.540(8) . ?
C21 C26 1.400(8) . ?
C21 C22 1.413(8) . ?
C22 C23 1.400(9) . ?
C23 C24 1.401(9) . ?
C23 C231 1.515(8) . ?
C24 C25 1.403(9) . ?
C25 C26 1.420(8) . ?
C25 C251 1.501(9) . ?
C27 C28 1.528(8) . ?
C27 C29 1.539(8) . ?
C27 C210 1.551(8) . ?
C31 C32 1.409(8) . ?
C31 C36 1.411(8) . ?
C32 C33 1.405(8) . ?
C33 C34 1.396(9) . ?
C33 C331 1.483(9) . ?
C34 C35 1.409(9) . ?
C35 C36 1.408(8) . ?
C35 C351 1.524(9) . ?
C37 C38 1.520(12) . ?
C37 C311 1.525(12) . ?
C37 C39 1.531(9) . ?
C41 C42 1.551(8) . ?
C42 C45 1.515(10) . ?
C42 C44 1.529(9) . ?
C42 C43 1.546(10) . ?

loop_
_cod_related_entry_id
_cod_related_entry_database
_cod_related_entry_code
1 ChemSpider 30659964
